data_7122590
loop_
_publ_author_name
'Ueno, Atsushi'
'M\"oricke, Jennifer'
'Daniliuc, Constantin G.'
'Kehr, Gerald'
'Erker, Gerhard'

_publ_section_title
;
 Phosphirenium borate betaines from alkynylphosphanes and the
 halogeno-B(C<sub>6</sub>F<sub>5</sub>)<sub>2</sub> reagents.
;
_journal_issue 97
_journal_name_full 'Chemical communications (Cambridge, England)'
_journal_page_first 13746
_journal_page_last 13749
_journal_paper_doi 10.1039/c8cc07189f
_journal_volume 54
_journal_year 2018
_chemical_formula_sum 'C28 H23 B Cl F10 P'
_chemical_formula_weight 626.69
_space_group_IT_number 14
_space_group_name_Hall '-P 2yn'
_space_group_name_H-M_alt 'P 1 21/n 1'
_symmetry_cell_setting monoclinic
_symmetry_space_group_name_Hall '-P 2yn'
_symmetry_space_group_name_H-M 'P 1 21/n 1'
_atom_sites_solution_hydrogens geom
_atom_sites_solution_primary direct
_atom_sites_solution_secondary difmap
_audit_creation_method SHELXL-97
_audit_update_record
;
2018-09-03 deposited with the CCDC.
2018-11-08 downloaded from the CCDC.
;
_cell_angle_alpha 90.00
_cell_angle_beta 97.690(1)
_cell_angle_gamma 90.00
_cell_formula_units_Z 4
_cell_length_a 9.2115(2)
_cell_length_b 22.0031(5)
_cell_length_c 14.1968(4)
_cell_measurement_reflns_used 4482
_cell_measurement_temperature 173(2)
_cell_measurement_theta_max 28.28
_cell_measurement_theta_min 4.08
_cell_volume 2851.55(12)
_computing_cell_refinement 'Collect (Nonius B.V., 1998)'
_computing_data_collection 'Collect (Nonius B.V., 1998)'
_computing_data_reduction 'Denzo-SMN (Otwinowski & Minor, 1997)'
_computing_molecular_graphics 'XP-SHELXL-2013 (Sheldrick, 2013)'
_computing_publication_material 'SHELXL-2013 (Sheldrick, 2013)'
_computing_structure_refinement 'SHELXL-2013 (Sheldrick, 2013)'
_computing_structure_solution 'SHELXL-2013 (Sheldrick, 2013)'
_diffrn_ambient_temperature 173(2)
_diffrn_measured_fraction_theta_full 0.980
_diffrn_measured_fraction_theta_max 0.980
_diffrn_measurement_device_type 'Nonius KappaCCD APEXII'
_diffrn_measurement_method '\w and \f scans'
_diffrn_radiation_monochromator 'Montel mirror'
_diffrn_radiation_source 'rotating anode Nonius FR591'
_diffrn_radiation_type MoK\a
_diffrn_radiation_wavelength 0.71073
_diffrn_reflns_av_R_equivalents 0.057
_diffrn_reflns_av_sigmaI/netI 0.0696
_diffrn_reflns_limit_h_max 10
_diffrn_reflns_limit_h_min -10
_diffrn_reflns_limit_k_max 26
_diffrn_reflns_limit_k_min -26
_diffrn_reflns_limit_l_max 16
_diffrn_reflns_limit_l_min -16
_diffrn_reflns_number 13796
_diffrn_reflns_theta_full 25.00
_diffrn_reflns_theta_max 25.00
_diffrn_reflns_theta_min 4.31
_exptl_absorpt_coefficient_mu 0.273
_exptl_absorpt_correction_T_max 0.9919
_exptl_absorpt_correction_T_min 0.9525
_exptl_absorpt_correction_type multi-scan
_exptl_absorpt_process_details 'Denzo (Otwinowski, Borek, Majewski & Minor, 2003)'
_exptl_crystal_colour colourless
_exptl_crystal_density_diffrn 1.460
_exptl_crystal_density_method 'not measured'
_exptl_crystal_description plate
_exptl_crystal_F_000 1272
_exptl_crystal_size_max 0.18
_exptl_crystal_size_mid 0.06
_exptl_crystal_size_min 0.03
_refine_diff_density_max 0.340
_refine_diff_density_min -0.276
_refine_diff_density_rms 0.069
_refine_ls_extinction_method none
_refine_ls_goodness_of_fit_ref 1.122
_refine_ls_hydrogen_treatment constr
_refine_ls_matrix_type full
_refine_ls_number_parameters 476
_refine_ls_number_reflns 4909
_refine_ls_number_restraints 302
_refine_ls_restrained_S_all 1.156
_refine_ls_R_factor_all 0.1201
_refine_ls_R_factor_gt 0.0788
_refine_ls_shift/su_max 0.000
_refine_ls_shift/su_mean 0.000
_refine_ls_structure_factor_coef Fsqd
_refine_ls_weighting_details 'calc w=1/[\s^2^(Fo^2^)+(0.0000P)^2^+8.8340P] where P=(Fo^2^+2Fc^2^)/3'
_refine_ls_weighting_scheme calc
_refine_ls_wR_factor_gt 0.1369
_refine_ls_wR_factor_ref 0.1603
_reflns_number_gt 3453
_reflns_number_total 4909
_reflns_threshold_expression >2sigma(I)
_cod_data_source_file c8cc07189f2.cif
_cod_data_source_block erk9235
_cod_depositor_comments 'Adding full bibliography for 7122588--7122592.cif.'
_cod_original_sg_symbol_H-M P21/n
_cod_database_code 7122590

loop_
_symmetry_equiv_pos_as_xyz
'x, y, z'
'-x+1/2, y+1/2, -z+1/2'
'-x, -y, -z'
'x-1/2, -y-1/2, z-1/2'

loop_
_atom_site_label
_atom_site_type_symbol
_atom_site_fract_x
_atom_site_fract_y
_atom_site_fract_z
_atom_site_U_iso_or_equiv
_atom_site_adp_type
_atom_site_occupancy
_atom_site_symmetry_multiplicity
_atom_site_calc_flag
_atom_site_refinement_flags
_atom_site_disorder_assembly
_atom_site_disorder_group
P1 P 0.89197(14) 0.25164(6) 0.83353(9) 0.0317(3) Uani 1 1 d . . .
Cl1 Cl 1.21133(16) 0.26886(6) 0.69799(10) 0.0500(4) Uani 1 1 d . A .
C1 C 1.0183(5) 0.3111(2) 0.8199(3) 0.0294(11) Uani 1 1 d . A .
C2 C 0.9520(5) 0.3163(2) 0.8976(3) 0.0273(10) Uani 1 1 d . . .
C3 C 0.9418(5) 0.3525(2) 0.9825(3) 0.0286(10) Uani 1 1 d . . .
C4 C 0.8432(5) 0.3365(2) 1.0439(3) 0.0340(11) Uani 1 1 d . . .
H4 H 0.7814 0.3022 1.0299 0.041 Uiso 1 1 calc R . .
C5 C 0.8340(6) 0.3701(2) 1.1257(4) 0.0421(13) Uani 1 1 d . . .
H5 H 0.7653 0.3590 1.1669 0.051 Uiso 1 1 calc R . .
C6 C 0.9245(6) 0.4197(2) 1.1471(4) 0.0452(14) Uani 1 1 d . . .
H6 H 0.9188 0.4426 1.2033 0.054 Uiso 1 1 calc R . .
C7 C 1.0240(6) 0.4358(2) 1.0860(4) 0.0442(13) Uani 1 1 d . . .
H7 H 1.0865 0.4698 1.1005 0.053 Uiso 1 1 calc R . .
C8 C 1.0325(5) 0.4028(2) 1.0048(3) 0.0366(12) Uani 1 1 d . . .
H8 H 1.1006 0.4143 0.9634 0.044 Uiso 1 1 calc R . .
C9 C 0.7098(6) 0.2545(3) 0.7614(4) 0.0464(14) Uani 1 1 d . . .
C10 C 0.6666(6) 0.3202(3) 0.7495(5) 0.070(2) Uani 1 1 d . . .
H10A H 0.5670 0.3231 0.7154 0.105 Uiso 1 1 calc R . .
H10B H 0.7348 0.3412 0.7132 0.105 Uiso 1 1 calc R . .
H10C H 0.6698 0.3392 0.8122 0.105 Uiso 1 1 calc R . .
C11 C 0.7216(8) 0.2269(4) 0.6635(4) 0.085(2) Uani 1 1 d . . .
H11A H 0.6274 0.2309 0.6228 0.128 Uiso 1 1 calc R . .
H11B H 0.7475 0.1838 0.6708 0.128 Uiso 1 1 calc R . .
H11C H 0.7975 0.2483 0.6343 0.128 Uiso 1 1 calc R . .
C12 C 0.5980(7) 0.2195(4) 0.8107(5) 0.092(3) Uani 1 1 d . . .
H12A H 0.5960 0.2361 0.8746 0.139 Uiso 1 1 calc R . .
H12B H 0.6255 0.1765 0.8154 0.139 Uiso 1 1 calc R . .
H12C H 0.5007 0.2236 0.7737 0.139 Uiso 1 1 calc R . .
C13 C 0.9635(6) 0.1772(2) 0.8776(4) 0.0431(13) Uani 1 1 d . . .
C14 C 0.9590(10) 0.1310(3) 0.7978(5) 0.091(3) Uani 1 1 d . . .
H14A H 1.0156 0.1463 0.7490 0.137 Uiso 1 1 calc R . .
H14B H 0.8572 0.1243 0.7696 0.137 Uiso 1 1 calc R . .
H14C H 1.0014 0.0926 0.8231 0.137 Uiso 1 1 calc R . .
C15 C 0.8786(8) 0.1536(3) 0.9560(5) 0.077(2) Uani 1 1 d . . .
H15A H 0.7798 0.1415 0.9280 0.115 Uiso 1 1 calc R . .
H15B H 0.8719 0.1858 1.0029 0.115 Uiso 1 1 calc R . .
H15C H 0.9299 0.1185 0.9873 0.115 Uiso 1 1 calc R . .
C16 C 1.1218(7) 0.1869(3) 0.9215(5) 0.073(2) Uani 1 1 d . . .
H16A H 1.1624 0.1485 0.9482 0.110 Uiso 1 1 calc R . .
H16B H 1.1256 0.2174 0.9720 0.110 Uiso 1 1 calc R . .
H16C H 1.1793 0.2010 0.8724 0.110 Uiso 1 1 calc R . .
C31 C 1.0294(5) 0.3794(2) 0.6702(3) 0.0369(12) Uani 1 1 d . A .
F32 F 0.9703(4) 0.44107(13) 0.7953(2) 0.0590(10) Uani 1 1 d . . .
C32 C 0.9568(6) 0.4292(2) 0.7011(4) 0.0431(13) Uani 1 1 d . . .
F33 F 0.8087(5) 0.51713(16) 0.6795(3) 0.0878(14) Uani 1 1 d . . .
C33 C 0.8719(7) 0.4699(3) 0.6430(4) 0.0563(16) Uani 1 1 d . . .
F34 F 0.7757(4) 0.49904(19) 0.4884(3) 0.0908(14) Uani 1 1 d . . .
C34 C 0.8569(7) 0.4605(3) 0.5467(5) 0.0603(18) Uani 1 1 d . . .
F35 F 0.9130(4) 0.4042(2) 0.4169(2) 0.0931(15) Uani 1 1 d . . .
C35 C 0.9244(7) 0.4131(3) 0.5120(4) 0.0582(18) Uani 1 1 d . . .
F36 F 1.0655(4) 0.3258(2) 0.5300(2) 0.0813(12) Uani 1 1 d . . .
C36 C 1.0072(6) 0.3721(3) 0.5722(4) 0.0507(15) Uani 1 1 d . . .
B1 B 1.1281(6) 0.3374(2) 0.7513(4) 0.0331(13) Uani 1 1 d D . .
C41 C 1.2570(18) 0.3790(7) 0.8140(10) 0.029(5) Uani 0.533(16) 1 d PDU A 1
F42 F 1.2680(10) 0.4569(5) 0.7011(7) 0.063(3) Uani 0.533(16) 1 d PDU A 1
C42 C 1.3208(13) 0.4314(5) 0.7848(8) 0.039(3) Uani 0.533(16) 1 d PDU A 1
F43 F 1.4918(11) 0.5117(4) 0.8051(8) 0.079(3) Uani 0.533(16) 1 d PDU A 1
C43 C 1.4370(14) 0.4611(5) 0.8368(9) 0.049(4) Uani 0.533(16) 1 d PDU A 1
F44 F 1.6155(12) 0.4663(6) 0.9745(8) 0.056(3) Uani 0.533(16) 1 d PDU A 1
C44 C 1.5025(18) 0.4399(7) 0.9207(10) 0.040(4) Uani 0.533(16) 1 d PDU A 1
F45 F 1.4954(14) 0.3812(6) 1.0429(7) 0.067(3) Uani 0.533(16) 1 d PDU A 1
C45 C 1.442(4) 0.3899(14) 0.9534(15) 0.045(6) Uani 0.533(16) 1 d PDU A 1
F46 F 1.2747(14) 0.3170(6) 0.9508(8) 0.052(3) Uani 0.533(16) 1 d PDU A 1
C46 C 1.328(3) 0.3613(12) 0.9013(14) 0.037(5) Uani 0.533(16) 1 d PDU A 1
C41A C 1.2768(19) 0.3708(8) 0.8038(10) 0.022(4) Uani 0.467(16) 1 d PDU A 2
F42A F 1.3067(10) 0.4290(6) 0.6679(7) 0.062(3) Uani 0.467(16) 1 d PDU A 2
C42A C 1.3480(13) 0.4163(6) 0.7609(9) 0.039(4) Uani 0.467(16) 1 d PDU A 2
F43A F 1.5315(11) 0.4897(5) 0.7568(10) 0.082(4) Uani 0.467(16) 1 d PDU A 2
C43A C 1.4655(13) 0.4479(6) 0.8073(10) 0.039(4) Uani 0.467(16) 1 d PDU A 2
F44A F 1.6284(17) 0.4668(8) 0.9399(11) 0.078(4) Uani 0.467(16) 1 d PDU A 2
C44A C 1.512(2) 0.4326(10) 0.9009(11) 0.057(6) Uani 0.467(16) 1 d PDU A 2
F45A F 1.5050(13) 0.3565(5) 1.0308(7) 0.049(3) Uani 0.467(16) 1 d PDU A 2
C45A C 1.452(4) 0.3853(16) 0.9468(18) 0.045(6) Uani 0.467(16) 1 d PDU A 2
F46A F 1.2920(15) 0.3007(5) 0.9294(9) 0.040(3) Uani 0.467(16) 1 d PDU A 2
C46A C 1.335(4) 0.3548(13) 0.8949(17) 0.037(6) Uani 0.467(16) 1 d PDU A 2

loop_
_atom_site_aniso_label
_atom_site_aniso_U_11
_atom_site_aniso_U_22
_atom_site_aniso_U_33
_atom_site_aniso_U_23
_atom_site_aniso_U_13
_atom_site_aniso_U_12
P1 0.0355(7) 0.0294(6) 0.0304(6) -0.0046(5) 0.0057(5) -0.0045(6)
Cl1 0.0532(9) 0.0488(8) 0.0513(8) -0.0146(7) 0.0196(7) 0.0009(7)
C1 0.034(3) 0.025(2) 0.027(2) -0.0021(19) -0.004(2) 0.002(2)
C2 0.028(2) 0.029(2) 0.023(2) 0.0007(19) 0.0005(19) 0.000(2)
C3 0.035(3) 0.025(2) 0.026(2) -0.0027(19) 0.003(2) 0.002(2)
C4 0.034(3) 0.035(3) 0.034(3) -0.001(2) 0.007(2) 0.001(2)
C5 0.046(3) 0.046(3) 0.037(3) -0.003(2) 0.014(2) 0.001(3)
C6 0.063(4) 0.037(3) 0.036(3) -0.010(2) 0.010(3) 0.002(3)
C7 0.060(4) 0.034(3) 0.038(3) -0.008(2) 0.005(3) -0.008(3)
C8 0.043(3) 0.033(3) 0.034(3) -0.001(2) 0.008(2) 0.001(2)
C9 0.046(3) 0.058(4) 0.034(3) 0.002(3) -0.002(2) -0.012(3)
C10 0.042(4) 0.072(5) 0.088(5) 0.007(4) -0.020(3) 0.003(3)
C11 0.095(6) 0.108(6) 0.045(4) -0.016(4) -0.019(4) -0.013(5)
C12 0.048(4) 0.137(7) 0.089(6) 0.045(5) -0.002(4) -0.030(4)
C13 0.049(3) 0.024(3) 0.059(4) -0.001(2) 0.017(3) -0.001(2)
C14 0.143(8) 0.042(4) 0.093(6) -0.022(4) 0.032(5) 0.012(4)
C15 0.085(5) 0.052(4) 0.100(6) 0.027(4) 0.040(4) 0.007(4)
C16 0.067(4) 0.044(4) 0.107(6) 0.025(4) 0.003(4) 0.015(3)
C31 0.038(3) 0.044(3) 0.031(3) 0.002(2) 0.009(2) -0.011(2)
F32 0.092(3) 0.0376(17) 0.0423(19) -0.0077(14) -0.0086(17) 0.0196(17)
C32 0.052(3) 0.039(3) 0.037(3) 0.005(2) -0.001(2) -0.006(3)
F33 0.111(3) 0.046(2) 0.098(3) 0.007(2) -0.021(3) 0.028(2)
C33 0.063(4) 0.047(4) 0.055(4) 0.011(3) -0.009(3) -0.005(3)
F34 0.079(3) 0.103(3) 0.080(3) 0.053(2) -0.026(2) -0.008(2)
C34 0.051(4) 0.072(4) 0.054(4) 0.033(4) -0.006(3) -0.012(3)
F35 0.074(3) 0.175(4) 0.0293(19) 0.018(2) 0.0017(18) -0.014(3)
C35 0.047(4) 0.095(5) 0.030(3) 0.016(3) -0.004(3) -0.024(4)
F36 0.073(3) 0.136(4) 0.0361(19) -0.023(2) 0.0119(17) 0.017(2)
C36 0.042(3) 0.075(4) 0.037(3) -0.007(3) 0.012(3) -0.011(3)
B1 0.039(3) 0.031(3) 0.030(3) -0.004(2) 0.011(2) -0.003(3)
C41 0.022(6) 0.033(6) 0.033(6) -0.006(5) 0.009(4) 0.002(5)
F42 0.066(5) 0.063(5) 0.054(4) 0.021(4) -0.009(3) -0.026(4)
C42 0.045(6) 0.034(5) 0.036(5) 0.004(4) 0.004(4) -0.001(4)
F43 0.083(5) 0.058(5) 0.089(6) 0.021(4) -0.016(4) -0.030(4)
C43 0.051(6) 0.042(6) 0.054(6) -0.006(5) 0.009(5) -0.017(5)
F44 0.046(4) 0.059(4) 0.057(5) -0.019(4) -0.014(4) -0.010(3)
C44 0.032(5) 0.032(5) 0.051(6) -0.015(5) -0.010(5) 0.002(4)
F45 0.057(4) 0.090(6) 0.051(4) -0.028(4) -0.006(3) -0.003(5)
C45 0.035(7) 0.059(8) 0.042(7) -0.009(5) 0.006(5) 0.001(6)
F46 0.043(5) 0.070(6) 0.043(5) 0.008(4) 0.003(3) -0.002(4)
C46 0.030(7) 0.041(7) 0.041(7) -0.004(5) 0.007(5) 0.004(5)
C41A 0.018(6) 0.023(6) 0.026(6) -0.004(5) 0.007(4) 0.010(5)
F42A 0.058(5) 0.072(6) 0.056(5) 0.022(4) 0.008(4) -0.013(4)
C42A 0.035(6) 0.042(6) 0.039(6) 0.003(5) 0.004(5) 0.001(5)
F43A 0.075(5) 0.066(5) 0.104(7) 0.025(5) 0.004(5) -0.025(4)
C43A 0.032(5) 0.028(5) 0.056(6) 0.004(5) 0.006(5) 0.001(4)
F44A 0.062(6) 0.083(6) 0.083(7) -0.019(6) -0.008(5) -0.014(4)
C44A 0.049(8) 0.051(8) 0.068(8) -0.021(6) -0.004(6) -0.003(6)
F45A 0.045(4) 0.062(5) 0.037(4) -0.004(4) -0.005(3) -0.003(4)
C45A 0.032(8) 0.057(8) 0.045(8) -0.007(6) 0.004(6) 0.000(6)
F46A 0.031(4) 0.046(5) 0.042(5) 0.020(4) 0.002(4) -0.002(4)
C46A 0.029(7) 0.041(8) 0.043(8) 0.001(6) 0.009(5) 0.006(6)

loop_
_atom_type_symbol
_atom_type_description
_atom_type_scat_dispersion_real
_atom_type_scat_dispersion_imag
_atom_type_scat_source
C C 0.0033 0.0016 'International Tables Vol C Tables 4.2.6.8 and 6.1.1.4'
H H 0.0000 0.0000 'International Tables Vol C Tables 4.2.6.8 and 6.1.1.4'
B B 0.0013 0.0007 'International Tables Vol C Tables 4.2.6.8 and 6.1.1.4'
F F 0.0171 0.0103 'International Tables Vol C Tables 4.2.6.8 and 6.1.1.4'
P P 0.1023 0.0942 'International Tables Vol C Tables 4.2.6.8 and 6.1.1.4'
Cl Cl 0.1484 0.1585 'International Tables Vol C Tables 4.2.6.8 and 6.1.1.4'

loop_
_geom_angle_atom_site_label_1
_geom_angle_atom_site_label_2
_geom_angle_atom_site_label_3
_geom_angle
C2 P1 C1 44.6(2)
C2 P1 C13 118.4(2)
C1 P1 C13 118.8(2)
C2 P1 C9 117.7(2)
C1 P1 C9 118.3(2)
C13 P1 C9 118.4(3)
C2 C1 B1 150.0(4)
C2 C1 P1 66.1(3)
B1 C1 P1 143.8(3)
C1 C2 C3 144.8(4)
C1 C2 P1 69.3(3)
C3 C2 P1 145.9(4)
C4 C3 C8 118.7(4)
C4 C3 C2 120.1(4)
C8 C3 C2 121.2(4)
C3 C4 C5 120.7(5)
C3 C4 H4 119.7
C5 C4 H4 119.7
C6 C5 C4 120.1(5)
C6 C5 H5 119.9
C4 C5 H5 119.9
C5 C6 C7 119.5(5)
C5 C6 H6 120.2
C7 C6 H6 120.2
C8 C7 C6 120.4(5)
C8 C7 H7 119.8
C6 C7 H7 119.8
C7 C8 C3 120.6(5)
C7 C8 H8 119.7
C3 C8 H8 119.7
C10 C9 C12 110.5(6)
C10 C9 C11 109.2(5)
C12 C9 C11 110.5(6)
C10 C9 P1 107.6(4)
C12 C9 P1 110.3(4)
C11 C9 P1 108.7(4)
C9 C10 H10A 109.5
C9 C10 H10B 109.5
H10A C10 H10B 109.5
C9 C10 H10C 109.5
H10A C10 H10C 109.5
H10B C10 H10C 109.5
C9 C11 H11A 109.5
C9 C11 H11B 109.5
H11A C11 H11B 109.5
C9 C11 H11C 109.5
H11A C11 H11C 109.5
H11B C11 H11C 109.5
C9 C12 H12A 109.5
C9 C12 H12B 109.5
H12A C12 H12B 109.5
C9 C12 H12C 109.5
H12A C12 H12C 109.5
H12B C12 H12C 109.5
C14 C13 C16 109.1(5)
C14 C13 C15 110.5(5)
C16 C13 C15 107.7(5)
C14 C13 P1 111.6(4)
C16 C13 P1 107.1(4)
C15 C13 P1 110.7(4)
C13 C14 H14A 109.5
C13 C14 H14B 109.5
H14A C14 H14B 109.5
C13 C14 H14C 109.5
H14A C14 H14C 109.5
H14B C14 H14C 109.5
C13 C15 H15A 109.5
C13 C15 H15B 109.5
H15A C15 H15B 109.5
C13 C15 H15C 109.5
H15A C15 H15C 109.5
H15B C15 H15C 109.5
C13 C16 H16A 109.5
C13 C16 H16B 109.5
H16A C16 H16B 109.5
C13 C16 H16C 109.5
H16A C16 H16C 109.5
H16B C16 H16C 109.5
C32 C31 C36 113.3(5)
C32 C31 B1 117.8(4)
C36 C31 B1 128.9(5)
F32 C32 C33 115.8(5)
F32 C32 C31 118.7(4)
C33 C32 C31 125.5(5)
F33 C33 C34 121.0(6)
F33 C33 C32 121.0(5)
C34 C33 C32 118.0(6)
F34 C34 C35 120.8(6)
F34 C34 C33 119.6(7)
C35 C34 C33 119.6(6)
C34 C35 F35 120.0(6)
C34 C35 C36 121.3(5)
F35 C35 C36 118.7(7)
F36 C36 C31 121.6(5)
F36 C36 C35 116.1(5)
C31 C36 C35 122.3(6)
C1 B1 C41A 116.2(7)
C1 B1 C31 107.0(4)
C41A B1 C31 114.5(6)
C1 B1 C41 109.7(7)
C41A B1 C41 10.7(16)
C31 B1 C41 110.7(6)
C1 B1 Cl1 106.1(3)
C41A B1 Cl1 100.4(9)
C31 B1 Cl1 112.4(3)
C41 B1 Cl1 110.8(9)
C46 C41 C42 109.7(9)
C46 C41 B1 123.0(9)
C42 C41 B1 126.9(9)
F42 C42 C43 115.9(8)
F42 C42 C41 119.7(8)
C43 C42 C41 124.3(9)
F43 C43 C44 116.5(9)
F43 C43 C42 121.3(9)
C44 C43 C42 122.2(9)
F44 C44 C45 119.1(10)
F44 C44 C43 125.3(10)
C45 C44 C43 115.6(9)
F45 C45 C44 109.5(11)
F45 C45 C46 128.5(12)
C44 C45 C46 121.3(10)
F46 C46 C45 111.4(10)
F46 C46 C41 121.3(11)
C45 C46 C41 126.7(10)
C46A C41A C42A 116.7(10)
C46A C41A B1 120.6(9)
C42A C41A B1 122.7(9)
F42A C42A C43A 117.5(9)
F42A C42A C41A 119.5(9)
C43A C42A C41A 122.9(9)
F43A C43A C42A 117.9(10)
F43A C43A C44A 124.7(10)
C42A C43A C44A 117.3(10)
F44A C44A C45A 124.5(12)
F44A C44A C43A 112.4(11)
C45A C44A C43A 123.0(11)
C44A C45A F45A 129.5(13)
C44A C45A C46A 116.3(11)
F45A C45A C46A 113.2(11)
F46A C46A C41A 117.5(12)
F46A C46A C45A 118.2(11)
C41A C46A C45A 123.4(11)

loop_
_geom_bond_atom_site_label_1
_geom_bond_atom_site_label_2
_geom_bond_distance
P1 C2 1.739(4)
P1 C1 1.779(5)
P1 C13 1.843(5)
P1 C9 1.846(5)
Cl1 B1 1.895(6)
C1 C2 1.336(6)
C1 B1 1.603(7)
C2 C3 1.456(6)
C3 C4 1.386(6)
C3 C8 1.398(6)
C4 C5 1.389(7)
C4 H4 0.9500
C5 C6 1.382(7)
C5 H5 0.9500
C6 C7 1.390(7)
C6 H6 0.9500
C7 C8 1.374(7)
C7 H7 0.9500
C8 H8 0.9500
C9 C10 1.503(8)
C9 C12 1.529(8)
C9 C11 1.533(8)
C10 H10A 0.9800
C10 H10B 0.9800
C10 H10C 0.9800
C11 H11A 0.9800
C11 H11B 0.9800
C11 H11C 0.9800
C12 H12A 0.9800
C12 H12B 0.9800
C12 H12C 0.9800
C13 C14 1.519(8)
C13 C16 1.522(8)
C13 C15 1.534(8)
C14 H14A 0.9800
C14 H14B 0.9800
C14 H14C 0.9800
C15 H15A 0.9800
C15 H15B 0.9800
C15 H15C 0.9800
C16 H16A 0.9800
C16 H16B 0.9800
C16 H16C 0.9800
C31 C32 1.386(7)
C31 C36 1.389(7)
C31 B1 1.650(7)
F32 C32 1.352(6)
C32 C33 1.385(7)
F33 C33 1.330(7)
C33 C34 1.371(8)
F34 C34 1.341(6)
C34 C35 1.342(9)
F35 C35 1.353(6)
C35 C36 1.397(8)
F36 C36 1.330(7)
B1 C41A 1.643(11)
B1 C41 1.661(11)
C41 C46 1.377(11)
C41 C42 1.382(10)
F42 C42 1.345(10)
C42 C43 1.380(10)
F43 C43 1.327(10)
C43 C44 1.344(11)
F44 C44 1.339(10)
C44 C45 1.344(11)
F45 C45 1.314(11)
C45 C46 1.356(11)
F46 C46 1.333(11)
C41A C46A 1.378(12)
C41A C42A 1.382(11)
F42A C42A 1.354(10)
C42A C43A 1.377(11)
F43A C43A 1.360(11)
C43A C44A 1.383(12)
F44A C44A 1.365(12)
C44A C45A 1.380(12)
F45A C45A 1.381(12)
C45A C46A 1.392(11)
F46A C46A 1.367(12)

loop_
_geom_torsion_atom_site_label_1
_geom_torsion_atom_site_label_2
_geom_torsion_atom_site_label_3
_geom_torsion_atom_site_label_4
_geom_torsion
C13 P1 C1 C2 -102.4(3)
C9 P1 C1 C2 101.9(3)
C2 P1 C1 B1 -177.3(7)
C13 P1 C1 B1 80.2(6)
C9 P1 C1 B1 -75.4(6)
B1 C1 C2 C3 -5.0(14)
P1 C1 C2 C3 178.2(7)
B1 C1 C2 P1 176.8(9)
C13 P1 C2 C1 103.4(3)
C9 P1 C2 C1 -103.3(3)
C1 P1 C2 C3 -178.1(8)
C13 P1 C2 C3 -74.7(7)
C9 P1 C2 C3 78.6(7)
C1 C2 C3 C4 178.5(6)
P1 C2 C3 C4 -4.6(9)
C1 C2 C3 C8 -2.9(10)
P1 C2 C3 C8 174.1(5)
C8 C3 C4 C5 0.4(7)
C2 C3 C4 C5 179.1(4)
C3 C4 C5 C6 -0.6(8)
C4 C5 C6 C7 0.4(8)
C5 C6 C7 C8 0.0(8)
C6 C7 C8 C3 -0.3(8)
C4 C3 C8 C7 0.0(7)
C2 C3 C8 C7 -178.6(5)
C2 P1 C9 C10 16.9(5)
C1 P1 C9 C10 -34.0(5)
C13 P1 C9 C10 170.2(4)
C2 P1 C9 C12 -103.8(5)
C1 P1 C9 C12 -154.7(5)
C13 P1 C9 C12 49.5(6)
C2 P1 C9 C11 135.0(4)
C1 P1 C9 C11 84.1(5)
C13 P1 C9 C11 -71.7(5)
C2 P1 C13 C14 -154.4(4)
C1 P1 C13 C14 -103.2(5)
C9 P1 C13 C14 52.5(5)
C2 P1 C13 C16 -35.1(5)
C1 P1 C13 C16 16.1(5)
C9 P1 C13 C16 171.8(4)
C2 P1 C13 C15 82.0(5)
C1 P1 C13 C15 133.3(4)
C9 P1 C13 C15 -71.1(5)
C36 C31 C32 F32 -179.9(5)
B1 C31 C32 F32 0.0(7)
C36 C31 C32 C33 -1.3(8)
B1 C31 C32 C33 178.7(5)
F32 C32 C33 F33 -0.1(8)
C31 C32 C33 F33 -178.8(5)
F32 C32 C33 C34 178.9(5)
C31 C32 C33 C34 0.3(9)
F33 C33 C34 F34 -0.8(9)
C32 C33 C34 F34 -179.9(5)
F33 C33 C34 C35 178.7(6)
C32 C33 C34 C35 -0.3(9)
F34 C34 C35 F35 1.1(9)
C33 C34 C35 F35 -178.5(5)
F34 C34 C35 C36 -178.9(5)
C33 C34 C35 C36 1.5(9)
C32 C31 C36 F36 -178.4(5)
B1 C31 C36 F36 1.7(9)
C32 C31 C36 C35 2.5(8)
B1 C31 C36 C35 -177.5(5)
C34 C35 C36 F36 178.1(5)
F35 C35 C36 F36 -2.0(8)
C34 C35 C36 C31 -2.7(9)
F35 C35 C36 C31 177.2(5)
C2 C1 B1 C41A 38.6(13)
P1 C1 B1 C41A -146.3(10)
C2 C1 B1 C31 -90.7(9)
P1 C1 B1 C31 84.4(6)
C2 C1 B1 C41 29.4(12)
P1 C1 B1 C41 -155.5(9)
C2 C1 B1 Cl1 149.1(7)
P1 C1 B1 Cl1 -35.8(7)
C32 C31 B1 C1 60.8(6)
C36 C31 B1 C1 -119.2(5)
C32 C31 B1 C41A -69.5(11)
C36 C31 B1 C41A 110.5(11)
C32 C31 B1 C41 -58.7(10)
C36 C31 B1 C41 121.3(10)
C32 C31 B1 Cl1 176.9(4)
C36 C31 B1 Cl1 -3.2(7)
C1 B1 C41 C46 44(3)
C41A B1 C41 C46 -86(5)
C31 B1 C41 C46 161(3)
Cl1 B1 C41 C46 -73(3)
C1 B1 C41 C42 -144.0(17)
C41A B1 C41 C42 87(4)
C31 B1 C41 C42 -26(2)
Cl1 B1 C41 C42 99.1(19)
C46 C41 C42 F42 -180(2)
B1 C41 C42 F42 7(3)
C46 C41 C42 C43 -1(3)
B1 C41 C42 C43 -173.8(14)
F42 C42 C43 F43 0(2)
C41 C42 C43 F43 -179.0(16)
F42 C42 C43 C44 -178.5(15)
C41 C42 C43 C44 2(3)
F43 C43 C44 F44 1(3)
C42 C43 C44 F44 179.9(17)
F43 C43 C44 C45 177(3)
C42 C43 C44 C45 -4(3)
F44 C44 C45 F45 9(5)
C43 C44 C45 F45 -167(2)
F44 C44 C45 C46 -180(3)
C43 C44 C45 C46 4(5)
F45 C45 C46 F46 -4(6)
C44 C45 C46 F46 -173(4)
F45 C45 C46 C41 167(4)
C44 C45 C46 C41 -2(7)
C42 C41 C46 F46 171(3)
B1 C41 C46 F46 -16(5)
C42 C41 C46 C45 1(5)
B1 C41 C46 C45 174(4)
C1 B1 C41A C46A 27(3)
C31 B1 C41A C46A 153(3)
C41 B1 C41A C46A 82(4)
Cl1 B1 C41A C46A -87(3)
C1 B1 C41A C42A -151.9(16)
C31 B1 C41A C42A -26(2)
C41 B1 C41A C42A -97(4)
Cl1 B1 C41A C42A 94.3(19)
C46A C41A C42A F42A 172(3)
B1 C41A C42A F42A -9(3)
C46A C41A C42A C43A -5(4)
B1 C41A C42A C43A 174.5(15)
F42A C42A C43A F43A 0(2)
C41A C42A C43A F43A 177.0(17)
F42A C42A C43A C44A -176.9(17)
C41A C42A C43A C44A 0(3)
F43A C43A C44A F44A 3(3)
C42A C43A C44A F44A -179.7(17)
F43A C43A C44A C45A -173(3)
C42A C43A C44A C45A 4(4)
F44A C44A C45A F45A -11(7)
C43A C44A C45A F45A 165(4)
F44A C44A C45A C46A -179(4)
C43A C44A C45A C46A -3(6)
C42A C41A C46A F46A -163(3)
B1 C41A C46A F46A 17(5)
C42A C41A C46A C45A 6(6)
B1 C41A C46A C45A -173(4)
C44A C45A C46A F46A 167(4)
F45A C45A C46A F46A -3(6)
C44A C45A C46A C41A -2(7)
F45A C45A C46A C41A -172(4)
